data_8100621
loop_
_publ_author_name
'Karolak-Wojciechowska, Janina'
'Fruzi\'nski, Andrzej'
'Paluchowska, Maria'
'Mokrosz, Maria'

_publ_section_title
;
Crystal structure of 2-[2-(1-adamantanecarboxamido)ethyl]-1,2,3,4-
tetrahydroisoquinolinium chloride monohydrate, (C~22~H~31~N~2~O)Cl 
&#x00B7; H~2~O
;
_journal_issue 2
_journal_name_full 'Zeitschrift f\"ur Kristallographie - New Crystal Structures'
_journal_page_first 259
_journal_page_last 260
_journal_volume 217
_journal_year 2002
_chemical_formula_moiety 'C22 H31 N2 O+ .Cl- .H2O'
_chemical_formula_structural '(C22 H31 N2 O)Cl . H2 O'
_chemical_formula_sum 'C22 H33 Cl N2 O2'
_chemical_formula_weight 392.95
_space_group_IT_number 14
_symmetry_cell_setting monoclinic
_symmetry_space_group_name_Hall '-P 2ybc'
_symmetry_space_group_name_H-M 'P 1 21/c 1'
_cell_angle_alpha 90.00
_cell_angle_beta 94.12(3)
_cell_angle_gamma 90.00
_cell_formula_units_Z 4
_cell_length_a 17.157(3)
_cell_length_b 17.426(3)
_cell_length_c 7.2110(10)
_cell_measurement_temperature 293(2)
_cell_volume 2150.4(6)
_diffrn_ambient_temperature 293(2)
_exptl_crystal_density_diffrn 1.214
_cod_original_sg_symbol_H-M 'P 21/c'
_cod_original_formula_sum 'C22 H33 Cl1 N2 O2'
_cod_database_code 8100621

loop_
_symmetry_equiv_pos_as_xyz
'x, y, z'
'-x, y+1/2, -z+1/2'
'-x, -y, -z'
'x, -y-1/2, z-1/2'

loop_
_atom_site_label
_atom_site_type_symbol
_atom_site_fract_x
_atom_site_fract_y
_atom_site_fract_z
_atom_site_U_iso_or_equiv
_atom_site_adp_type
_atom_site_occupancy
_atom_site_symmetry_multiplicity
_atom_site_calc_flag
_atom_site_refinement_flags
_atom_site_disorder_assembly
_atom_site_disorder_group
Cl Cl 0.45278(6) 0.60965(6) 0.22091(15) 0.0878(5) Uani 1 1 d . . .
C1 C 0.5189(2) 0.6058(2) -0.2700(5) 0.0777(12) Uani 1 1 d . . .
H1A H 0.5411 0.5581 -0.2259 0.117 Uiso 1 1 d R . .
H1B H 0.5146 0.6046 -0.4035 0.117 Uiso 1 1 d R . .
C2 C 0.5729(2) 0.6700(3) -0.2056(5) 0.0848(13) Uani 1 1 d . . .
H2A H 0.5756 0.6736 -0.0725 0.127 Uiso 1 1 d R . .
H2B H 0.5540 0.7178 -0.2577 0.127 Uiso 1 1 d R . .
N3 N 0.6489(2) 0.65270(18) -0.2629(5) 0.0836(11) Uani 1 1 d . . .
H3A H 0.6554 0.6521 -0.3856 0.125 Uiso 1 1 d R . .
C4 C 0.7088(3) 0.6353(2) -0.1440(7) 0.0737(12) Uani 1 1 d . . .
O4 O 0.70556(18) 0.6344(2) 0.0249(4) 0.1141(12) Uani 1 1 d . . .
N11 N 0.43914(17) 0.61555(16) -0.2031(4) 0.0600(8) Uani 1 1 d . . .
H11A H 0.4432 0.6170 -0.0697 0.090 Uiso 1 1 d R . .
C12 C 0.3878(3) 0.5488(2) -0.2629(6) 0.0888(13) Uani 1 1 d . . .
H12A H 0.4148 0.5016 -0.2343 0.133 Uiso 1 1 d R . .
H12B H 0.3774 0.5519 -0.3953 0.133 Uiso 1 1 d R . .
C13 C 0.3120(3) 0.5513(2) -0.1775(6) 0.0909(13) Uani 1 1 d . . .
H13A H 0.3217 0.5357 -0.0503 0.136 Uiso 1 1 d R . .
H13B H 0.2766 0.5148 -0.2376 0.136 Uiso 1 1 d R . .
C14 C 0.2741(3) 0.6276(3) -0.1847(5) 0.0753(12) Uani 1 1 d . . .
C15 C 0.1944(3) 0.6341(3) -0.1498(7) 0.1012(16) Uani 1 1 d . . .
H15A H 0.1645 0.5894 -0.1232 0.152 Uiso 1 1 d R . .
C16 C 0.1612(3) 0.7060(5) -0.1563(7) 0.1126(18) Uani 1 1 d . . .
H16A H 0.1064 0.7097 -0.1380 0.169 Uiso 1 1 d R . .
C17 C 0.2002(3) 0.7705(4) -0.1883(6) 0.1046(16) Uani 1 1 d . . .
H17A H 0.1758 0.8200 -0.1840 0.157 Uiso 1 1 d R . .
C18 C 0.2778(3) 0.7625(3) -0.2231(5) 0.0911(13) Uani 1 1 d . . .
H18A H 0.3069 0.8084 -0.2435 0.137 Uiso 1 1 d R . .
C19 C 0.3157(3) 0.6948(3) -0.2283(5) 0.0698(11) Uani 1 1 d . . .
C20 C 0.3997(2) 0.6889(2) -0.2712(6) 0.0837(13) Uani 1 1 d . . .
H20A H 0.4014 0.6896 -0.4040 0.126 Uiso 1 1 d R . .
H20B H 0.4281 0.7327 -0.2216 0.126 Uiso 1 1 d R . .
C21 C 0.7860(2) 0.6142(2) -0.2294(5) 0.0722(11) Uani 1 1 d . . .
C22 C 0.7745(3) 0.5359(3) -0.3347(7) 0.1186(17) Uani 1 1 d . . .
H22A H 0.7328 0.5392 -0.4304 0.178 Uiso 1 1 d R . .
H22B H 0.7614 0.4973 -0.2473 0.178 Uiso 1 1 d R . .
C23 C 0.8524(4) 0.5133(4) -0.4113(9) 0.131(2) Uani 1 1 d . . .
H23A H 0.8454 0.4669 -0.4821 0.197 Uiso 1 1 d R . .
C24 C 0.9108(3) 0.5033(3) -0.2704(8) 0.1291(19) Uani 1 1 d . . .
H24A H 0.9579 0.4837 -0.3170 0.194 Uiso 1 1 d R . .
H24B H 0.8920 0.4663 -0.1857 0.194 Uiso 1 1 d R . .
C25 C 0.9282(3) 0.5791(5) -0.1621(8) 0.135(2) Uani 1 1 d . . .
H25A H 0.9679 0.5723 -0.0628 0.203 Uiso 1 1 d R . .
C26 C 0.8505(3) 0.6053(4) -0.0834(7) 0.134(2) Uani 1 1 d . . .
H26A H 0.8357 0.5685 0.0068 0.201 Uiso 1 1 d R . .
H26B H 0.8582 0.6537 -0.0214 0.201 Uiso 1 1 d R . .
C27 C 0.8091(3) 0.6750(3) -0.3664(7) 0.1063(16) Uani 1 1 d . . .
H27A H 0.8189 0.7223 -0.3007 0.159 Uiso 1 1 d R . .
H27B H 0.7674 0.6831 -0.4604 0.159 Uiso 1 1 d R . .
C28 C 0.8864(4) 0.6487(4) -0.4527(9) 0.1216(19) Uani 1 1 d . . .
H28A H 0.9014 0.6849 -0.5440 0.182 Uiso 1 1 d R . .
C29 C 0.9486(3) 0.6430(4) -0.2905(11) 0.164(3) Uani 1 1 d . . .
H29A H 0.9998 0.6354 -0.3328 0.246 Uiso 1 1 d R . .
H29B H 0.9485 0.6906 -0.2232 0.246 Uiso 1 1 d R . .
C30 C 0.8717(3) 0.5748(4) -0.5389(7) 0.118(2) Uani 1 1 d . . .
H30A H 0.9175 0.5596 -0.6014 0.176 Uiso 1 1 d R . .
H30B H 0.8288 0.5800 -0.6334 0.176 Uiso 1 1 d R . .
O1W O 0.62982(16) 0.64379(15) -0.6596(4) 0.0974(10) Uani 1 1 d . . .
H1W H 0.6730 0.6362 -0.7775 0.146 Uiso 1 1 d R . .
H2W H 0.5985 0.6699 -0.8161 0.146 Uiso 1 1 d R . .

loop_
_atom_site_aniso_label
_atom_site_aniso_U_11
_atom_site_aniso_U_22
_atom_site_aniso_U_33
_atom_site_aniso_U_23
_atom_site_aniso_U_13
_atom_site_aniso_U_12
Cl 0.1006(9) 0.0876(8) 0.0756(8) -0.0008(6) 0.0090(6) 0.0116(6)
C1 0.086(3) 0.092(3) 0.056(3) 0.000(2) 0.018(2) 0.001(3)
C2 0.066(3) 0.108(4) 0.082(3) -0.015(3) 0.021(2) 0.002(3)
N3 0.063(3) 0.103(3) 0.084(2) 0.000(2) 0.001(2) 0.015(2)
C4 0.057(3) 0.079(3) 0.085(4) -0.012(3) 0.008(3) 0.007(2)
O4 0.121(3) 0.172(3) 0.0523(19) 0.0067(19) 0.0236(18) 0.010(2)
N11 0.061(2) 0.0473(19) 0.071(2) -0.0042(16) 0.0028(17) -0.0005(17)
C12 0.089(3) 0.072(3) 0.105(3) -0.002(3) 0.007(3) -0.021(3)
C13 0.086(4) 0.092(4) 0.094(3) -0.005(2) 0.005(3) -0.012(3)
C14 0.060(3) 0.097(4) 0.068(3) -0.009(2) -0.007(2) -0.003(3)
C15 0.078(4) 0.102(4) 0.127(4) -0.025(3) 0.035(3) -0.022(3)
C16 0.075(4) 0.156(6) 0.107(4) 0.013(4) 0.009(3) -0.003(4)
C17 0.075(4) 0.142(5) 0.097(4) 0.018(3) 0.012(3) 0.014(4)
C18 0.092(4) 0.094(4) 0.088(3) 0.005(3) 0.014(3) 0.010(3)
C19 0.070(3) 0.077(3) 0.063(3) -0.008(2) 0.006(2) -0.001(3)
C20 0.074(3) 0.081(3) 0.097(3) 0.014(3) 0.007(3) 0.006(2)
C21 0.073(3) 0.081(3) 0.062(3) -0.009(2) 0.003(2) 0.011(2)
C22 0.101(4) 0.114(4) 0.146(5) -0.003(4) 0.045(3) 0.015(3)
C23 0.151(6) 0.142(5) 0.099(4) -0.014(4) -0.011(4) 0.033(4)
C24 0.138(5) 0.138(5) 0.110(5) -0.019(4) 0.002(4) 0.054(4)
C25 0.081(4) 0.242(8) 0.081(4) 0.010(5) -0.004(3) 0.029(4)
C26 0.092(4) 0.220(6) 0.089(4) -0.009(4) -0.005(3) 0.050(4)
C27 0.072(3) 0.120(4) 0.131(4) 0.022(3) 0.033(3) 0.008(3)
C28 0.103(5) 0.129(5) 0.139(5) 0.019(4) 0.049(4) -0.006(4)
C29 0.082(5) 0.243(8) 0.165(7) -0.023(6) -0.005(4) -0.036(5)
C30 0.078(4) 0.189(7) 0.089(4) 0.024(5) 0.030(3) 0.026(4)
O1W 0.103(2) 0.105(2) 0.085(2) 0.0020(16) 0.0116(17) 0.0033(17)

loop_
_geom_bond_atom_site_label_1
_geom_bond_atom_site_label_2
_geom_bond_distance
_geom_bond_site_symmetry_2
_geom_bond_publ_flag
C1 N11 1.492(4) . n
C1 C2 1.505(5) . n
C2 N3 1.429(4) . n
N3 C4 1.324(5) . n
C4 O4 1.223(5) . n
C4 C21 1.545(5) . n
N11 C12 1.503(4) . n
N11 C20 1.512(4) . n
C12 C13 1.479(5) . n
C13 C14 1.479(5) . n
C14 C19 1.419(5) . n
C14 C15 1.413(5) . n
C15 C16 1.376(7) . n
C16 C17 1.338(7) . n
C17 C18 1.378(5) . n
C18 C19 1.350(5) . n
C19 C20 1.498(5) . n
C21 C26 1.480(5) . n
C21 C27 1.520(6) . n
C21 C22 1.567(6) . n
C22 C23 1.534(6) . n
C23 C24 1.386(6) . n
C23 C30 1.465(7) . n
C24 C25 1.551(7) . n
C25 C29 1.506(8) . n
C25 C26 1.554(6) . n
C27 C28 1.574(6) . n
C28 C30 1.445(7) . n
C28 C29 1.528(7) . n
